data_4329872
loop_
_publ_author_name
'W\/lodzimierz Buchowicz'
'Beata Herbaczy\'nska'
'Lucjan B. Jerzykiewicz'
'Tadeusz Lis'
'Stanis\/law Pasynkiewicz'
'Antoni Pietrzykowski'

_publ_contact_author_address
;
Faculty of Chemistry
Warsaw University of Technology
Noakowskiego 3, 00-664 Warsaw, Poland
;
_publ_contact_author_email anpietr@ch.pw.edu.pl
_publ_contact_author_fax '+48 22 234 5462'
_publ_contact_author_name 'Antoni Pietrzykowski'
_publ_contact_author_phone '+48 22 234 7116'
_publ_section_title
;
 Triple C-H Bond Activation of a Nickel-Bound Methyl Group: Synthesis and
 X-Ray Structure of a Carbide Cluster (NiCp)6(\m6-C)
;
_journal_name_full 'Inorganic Chemistry'
_journal_page_first 8292
_journal_page_last 8297
_journal_paper_doi 10.1021/ic3008409
_journal_volume 51
_journal_year 2012
_chemical_formula_sum 'C31 H30 Ni6'
_chemical_formula_weight 754.81
_chemical_name_systematic
; 
 ? 
;
_space_group_IT_number 136
_symmetry_cell_setting tetragonal
_symmetry_Int_Tables_number 136
_symmetry_space_group_name_Hall '-P 4n 2n'
_symmetry_space_group_name_H-M 'P 42/m n m'
_atom_sites_solution_hydrogens geom
_atom_sites_solution_primary direct
_atom_sites_solution_secondary difmap
_audit_creation_method SHELXL-97
_cell_angle_alpha 90.00
_cell_angle_beta 90.00
_cell_angle_gamma 90.00
_cell_formula_units_Z 2
_cell_length_a 9.364(3)
_cell_length_b 9.364(3)
_cell_length_c 15.312(6)
_cell_measurement_reflns_used 2859
_cell_measurement_temperature 180(2)
_cell_measurement_theta_max 35
_cell_measurement_theta_min 2
_cell_volume 1342.6(8)
_computing_cell_refinement
;
CrysAlis CCD. Version 1.171.33 (Oxford Diffraction, 2009)
;
_computing_data_collection
;
CrysAlis CCD. Version 1.171.33 (Oxford Diffraction, 2009)
;
_computing_data_reduction
;
CrysAlis CCD. Version 1.171.33 (Oxford Diffraction, 2009)
;
_computing_molecular_graphics ' DIAMOND. Version 3.1f. (Brandenburg, K.  2007)'
_computing_publication_material 'SHELXTL. Version 6.14 (Bruker, 2003)'
_computing_structure_refinement 'SHELXL-97 (Sheldrick, 1997)'
_computing_structure_solution 'SHELXS-97 (Sheldrick, 1990)'
_diffrn_ambient_temperature 180(2)
_diffrn_measured_fraction_theta_full 0.996
_diffrn_measured_fraction_theta_max 0.851
_diffrn_measurement_device_type 'KUMA KM4 \k-geometry diffractometer with Saphire CCD camera'
_diffrn_measurement_method \w
_diffrn_radiation_monochromator graphite
_diffrn_radiation_source 'fine-focus sealed tube'
_diffrn_radiation_type MoK\a
_diffrn_radiation_wavelength 0.71073
_diffrn_reflns_av_R_equivalents 0.0988
_diffrn_reflns_av_sigmaI/netI 0.0542
_diffrn_reflns_limit_h_max 15
_diffrn_reflns_limit_h_min -15
_diffrn_reflns_limit_k_max 15
_diffrn_reflns_limit_k_min -15
_diffrn_reflns_limit_l_max 25
_diffrn_reflns_limit_l_min -25
_diffrn_reflns_number 11505
_diffrn_reflns_theta_full 26.50
_diffrn_reflns_theta_max 36.55
_diffrn_reflns_theta_min 3.35
_exptl_absorpt_coefficient_mu 4.140
_exptl_absorpt_correction_T_max 0.3798
_exptl_absorpt_correction_T_min 0.2176
_exptl_absorpt_correction_type analytical
_exptl_absorpt_process_details '(CrysAlis RED; Oxford Diffraction, 2003)'
_exptl_crystal_colour reddish
_exptl_crystal_density_diffrn 1.867
_exptl_crystal_description pyramid
_exptl_crystal_F_000 768
_exptl_crystal_size_max 0.53
_exptl_crystal_size_mid 0.34
_exptl_crystal_size_min 0.29
_refine_diff_density_max 0.616
_refine_diff_density_min -0.468
_refine_diff_density_rms 0.071
_refine_ls_extinction_method none
_refine_ls_goodness_of_fit_ref 1.013
_refine_ls_hydrogen_treatment constr
_refine_ls_matrix_type full
_refine_ls_number_parameters 89
_refine_ls_number_reflns 1549
_refine_ls_number_restraints 0
_refine_ls_restrained_S_all 1.013
_refine_ls_R_factor_all 0.0946
_refine_ls_R_factor_gt 0.0388
_refine_ls_shift/su_max 0.001
_refine_ls_shift/su_mean 0.000
_refine_ls_structure_factor_coef Fsqd
_refine_ls_weighting_details 'calc w=1/[\s^2^(Fo^2^)+(0.0490P)^2^+0.0000P] where P=(Fo^2^+2Fc^2^)/3'
_refine_ls_weighting_scheme calc
_refine_ls_wR_factor_gt 0.0899
_refine_ls_wR_factor_ref 0.1005
_reflns_number_gt 864
_reflns_number_total 1549
_reflns_threshold_expression >2sigma(I)
_cod_data_source_file ic3008409_si_002_3.cif
_cod_data_source_block CCDC867931
_cod_database_code 4329872

loop_
_symmetry_equiv_pos_as_xyz
'x, y, z'
'-y+1/2, x+1/2, z+1/2'
'-x, -y, z'
'y+1/2, -x+1/2, z+1/2'
'x+1/2, -y+1/2, -z+1/2'
'y, x, -z'
'-x+1/2, y+1/2, -z+1/2'
'-y, -x, -z'
'-x, -y, -z'
'y-1/2, -x-1/2, -z-1/2'
'x, y, -z'
'-y-1/2, x-1/2, -z-1/2'
'-x-1/2, y-1/2, z-1/2'
'-y, -x, z'
'x-1/2, -y-1/2, z-1/2'
'y, x, z'

loop_
_atom_site_label
_atom_site_type_symbol
_atom_site_fract_x
_atom_site_fract_y
_atom_site_fract_z
_atom_site_U_iso_or_equiv
_atom_site_adp_type
_atom_site_occupancy
_atom_site_symmetry_multiplicity
_atom_site_calc_flag
_atom_site_refinement_flags
_atom_site_disorder_assembly
_atom_site_disorder_group
Ni1 Ni 0.4068(3) 0.4068(3) 0.0821(4) 0.0369(5) Uani 0.50 2 d SP . .
Ni11 Ni 0.4015(5) 0.3679(4) -0.0781(4) 0.0437(11) Uani 0.25 1 d P . .
Ni2 Ni 0.6480(4) 0.3520(4) 0.0000 0.0667(16) Uani 0.50 4 d SP . .
Ni21 Ni 0.6289(4) 0.3711(4) 0.0000 0.0362(4) Uani 0.50 4 d SP . .
C1 C 0.5000 0.5000 -0.0165(6) 0.062(3) Uani 0.50 4 d SP . .
C11 C 0.2399(3) 0.2399(3) 0.1180(3) 0.0998(17) Uani 1 2 d S . .
H11 H 0.1854 0.1854 0.0776 0.120 Uiso 1 2 calc SR . .
C12 C 0.2038(4) 0.3664(4) 0.1514(2) 0.1003(12) Uani 1 1 d . . .
H12 H 0.1182 0.4168 0.1387 0.120 Uiso 1 1 calc R . .
C13 C 0.3096(4) 0.4130(3) 0.20713(16) 0.0935(11) Uani 1 1 d . . .
H13 H 0.3106 0.4998 0.2392 0.112 Uiso 1 1 calc R . .
C14 C 0.6570(11) 0.1397(12) 0.0045(17) 0.074(5) Uani 0.25 1 d PG A -1
H14 H 0.5762 0.0800 0.0132 0.089 Uiso 0.25 1 calc PR A -1
C15 C 0.747(2) 0.194(3) 0.0704(11) 0.066(9) Uani 0.25 1 d PG A -1
H15 H 0.7375 0.1771 0.1313 0.079 Uiso 0.25 1 calc PR A -1
C16 C 0.853(2) 0.2772(17) 0.0300(16) 0.093(14) Uani 0.25 1 d PG A -1
H16 H 0.9283 0.3266 0.0590 0.111 Uiso 0.25 1 calc PR A -1
C17 C 0.8292(17) 0.275(3) -0.0607(16) 0.076(11) Uani 0.25 1 d PG A -1
H17 H 0.8849 0.3218 -0.1038 0.091 Uiso 0.25 1 calc PR A -1
C18 C 0.7078(18) 0.190(3) -0.0765(13) 0.059(9) Uani 0.25 1 d PG A -1
H18 H 0.6673 0.1694 -0.1320 0.070 Uiso 0.25 1 calc PR A -1

loop_
_atom_site_aniso_label
_atom_site_aniso_U_11
_atom_site_aniso_U_22
_atom_site_aniso_U_33
_atom_site_aniso_U_23
_atom_site_aniso_U_13
_atom_site_aniso_U_12
Ni1 0.0432(7) 0.0432(7) 0.0243(6) 0.0057(6) 0.0057(6) -0.0142(9)
Ni11 0.0405(11) 0.068(3) 0.0221(8) -0.0089(15) -0.0055(5) -0.0112(15)
Ni2 0.076(2) 0.076(2) 0.0472(12) 0.000 0.000 0.0483(10)
Ni21 0.0393(6) 0.0393(6) 0.0299(8) 0.000 0.000 0.0153(11)
C1 0.078(3) 0.078(3) 0.028(8) 0.000 0.000 -0.021(4)
C11 0.126(3) 0.126(3) 0.047(2) 0.0038(13) 0.0038(13) -0.060(3)
C12 0.0720(18) 0.131(3) 0.098(3) 0.053(2) 0.0212(18) -0.0088(18)
C13 0.143(3) 0.0893(18) 0.0482(13) -0.0090(12) 0.0540(17) -0.0452(18)
C14 0.085(9) 0.055(6) 0.082(10) 0.043(11) 0.033(15) 0.028(6)
C15 0.069(17) 0.10(2) 0.025(7) -0.001(11) -0.008(10) 0.037(15)
C16 0.087(12) 0.070(11) 0.12(4) -0.045(15) -0.032(14) 0.017(9)
C17 0.042(9) 0.11(3) 0.079(14) -0.016(15) -0.021(11) 0.037(12)
C18 0.067(16) 0.050(13) 0.059(10) -0.022(10) -0.017(9) 0.035(11)

loop_
_atom_type_symbol
_atom_type_description
_atom_type_scat_dispersion_real
_atom_type_scat_dispersion_imag
_atom_type_scat_source
C C 0.0033 0.0016 'International Tables Vol C Tables 4.2.6.8 and 6.1.1.4'
H H 0.0000 0.0000 'International Tables Vol C Tables 4.2.6.8 and 6.1.1.4'
Ni Ni 0.3393 1.1124 'International Tables Vol C Tables 4.2.6.8 and 6.1.1.4'

loop_
_geom_angle_atom_site_label_1
_geom_angle_atom_site_label_2
_geom_angle_atom_site_label_3
_geom_angle
_geom_angle_site_symmetry_1
_geom_angle_site_symmetry_3
C1 Ni1 C1 11.6(4) 9_665 .
C1 Ni1 C13 142.3(3) 9_665 16
C1 Ni1 C13 151.5(2) . 16
C1 Ni1 C13 142.3(3) 9_665 .
C1 Ni1 C13 151.5(2) . .
C13 Ni1 C13 37.7(2) 16 .
C1 Ni1 C12 150.32(14) 9_665 16
C1 Ni1 C12 146.44(19) . 16
C13 Ni1 C12 37.04(15) 16 16
C13 Ni1 C12 61.08(19) . 16
C1 Ni1 C12 150.32(14) 9_665 .
C1 Ni1 C12 146.44(19) . .
C13 Ni1 C12 61.08(19) 16 .
C13 Ni1 C12 37.04(15) . .
C12 Ni1 C12 58.3(2) 16 .
C1 Ni1 C11 154.8(4) 9_665 .
C1 Ni1 C11 143.2(3) . .
C13 Ni1 C11 60.42(18) 16 .
C13 Ni1 C11 60.42(18) . .
C12 Ni1 C11 34.55(13) 16 .
C12 Ni1 C11 34.55(13) . .
C1 Ni11 C12 159.1(3) . 6
C1 Ni11 C11 160.7(4) . 11
C12 Ni11 C11 39.32(16) 6 11
Ni1 Ni11 C13 95.3(18) 11 6
C1 Ni11 C13 131.1(3) . 6
C12 Ni11 C13 40.32(18) 6 6
C11 Ni11 C13 65.9(2) 11 6
Ni1 Ni11 C1 59.0(16) 11 9_665
C1 Ni11 C1 11.8(4) . 9_665
C12 Ni11 C1 159.6(3) 6 9_665
C11 Ni11 C1 151.4(4) 11 9_665
C13 Ni11 C1 142.3(3) 6 9_665
Ni1 Ni11 C12 92.0(13) 11 11
C1 Ni11 C12 135.3(3) . 11
C12 Ni11 C12 63.1(2) 6 11
C11 Ni11 C12 36.94(14) 11 11
C13 Ni11 C12 62.9(2) 6 11
C1 Ni11 C12 137.0(3) 9_665 11
Ni1 Ni11 C13 73.4(16) 11 11
Ni11 Ni11 C13 65.62(18) 16 11
C1 Ni11 C13 122.5(3) . 11
C12 Ni11 C13 64.1(2) 6 11
C11 Ni11 C13 63.2(2) 11 11
C13 Ni11 C13 37.4(3) 6 11
C1 Ni11 C13 132.4(2) 9_665 11
C12 Ni11 C13 36.83(16) 11 11
C1 Ni2 C1 14.7(5) 9_665 .
C1 Ni2 C14 136.5(4) 9_665 .
C1 Ni2 C14 137.3(3) . .
C1 Ni2 C14 136.5(4) 9_665 14_665
C1 Ni2 C14 137.3(3) . 14_665
C14 Ni2 C14 85.1(6) . 14_665
C1 Ni2 C14 137.3(3) 9_665 8_665
C1 Ni2 C14 136.5(4) . 8_665
C14 Ni2 C14 85.2(6) . 8_665
C14 Ni2 C14 4.0(15) 14_665 8_665
C1 Ni2 C14 137.3(3) 9_665 11
C1 Ni2 C14 136.5(4) . 11
C14 Ni2 C14 4.0(15) . 11
C14 Ni2 C14 85.2(6) 14_665 11
C14 Ni2 C14 85.1(6) 8_665 11
C1 Ni2 C18 130.9(8) 9_665 8_665
C1 Ni2 C18 143.6(8) . 8_665
C14 Ni2 C18 70.6(11) . 8_665
C14 Ni2 C18 37.7(9) 14_665 8_665
C14 Ni2 C18 41.3(14) 8_665 8_665
C14 Ni2 C18 73.0(8) 11 8_665
C1 Ni2 C18 143.6(5) 9_665 .
C1 Ni2 C18 130.9(6) . .
C14 Ni2 C18 41.3(4) . .
C14 Ni2 C18 73.0(9) 14_665 .
C14 Ni2 C18 70.6(7) 8_665 .
C14 Ni2 C18 37.7(14) 11 .
C18 Ni2 C18 85.2(8) 8_665 .
C1 Ni2 C18 130.9(7) 9_665 11
C1 Ni2 C18 143.6(7) . 11
C14 Ni2 C18 37.7(8) . 11
C14 Ni2 C18 70.6(11) 14_665 11
C14 Ni2 C18 73.0(7) 8_665 11
C14 Ni2 C18 41.3(9) 11 11
C18 Ni2 C18 39.7(14) 8_665 11
C18 Ni2 C18 71.7(9) . 11
C1 Ni2 C18 143.6(7) 9_665 14_665
C1 Ni2 C18 130.9(6) . 14_665
C14 Ni2 C18 73.0(10) . 14_665
C14 Ni2 C18 41.3(6) 14_665 14_665
C14 Ni2 C18 37.7(11) 8_665 14_665
C14 Ni2 C18 70.6(7) 11 14_665
C18 Ni2 C18 71.7(12) 8_665 14_665
C18 Ni2 C18 39.7(13) . 14_665
C18 Ni2 C18 85.2(8) 11 14_665
C1 Ni2 C15 139.1(6) 9_665 14_665
C1 Ni2 C15 152.9(6) . 14_665
C14 Ni2 C15 60.0(11) . 14_665
C14 Ni2 C15 40.7(4) 14_665 14_665
C14 Ni2 C15 43.8(10) 8_665 14_665
C14 Ni2 C15 62.4(8) 11 14_665
C18 Ni2 C15 10.7(5) 8_665 14_665
C18 Ni2 C15 76.2(6) . 14_665
C18 Ni2 C15 31.5(12) 11 14_665
C18 Ni2 C15 68.4(5) 14_665 14_665
C1 Ni2 C15 139.1(5) 9_665 .
C1 Ni2 C15 152.9(5) . .
C14 Ni2 C15 40.7(3) . .
C14 Ni2 C15 60.0(9) 14_665 .
C14 Ni2 C15 62.4(7) 8_665 .
C14 Ni2 C15 43.8(12) 11 .
C18 Ni2 C15 31.5(14) 8_665 .
C18 Ni2 C15 68.4(4) . .
C18 Ni2 C15 10.7(3) 11 .
C18 Ni2 C15 76.2(5) 14_665 .
C15 Ni2 C15 22.0(13) 14_665 .
C1 Ni21 C1 16.8(6) 9_665 .
C12 C11 C12 107.6(4) 16 .
C12 C11 Ni1 69.9(2) 16 .
C12 C11 Ni1 69.9(2) . .
C12 C11 H11 126.2 16 .
C12 C11 H11 126.2 . .
Ni1 C11 H11 125.5 . .
C11 C12 C13 109.7(4) . .
C11 C12 Ni1 75.5(3) . .
C13 C12 Ni1 68.0(2) . .
C11 C12 H12 125.2 . .
C13 C12 H12 125.2 . .
Ni11 C12 H12 117.9 6 .
Ni11 C12 H12 127.7 11 .
Ni1 C12 H12 122.9 . .
C13 C13 C12 106.5(2) 16 .
C13 C13 Ni1 71.17(12) 16 .
C12 C13 Ni1 75.00(19) . .
C13 C13 H13 126.7 16 .
C12 C13 H13 126.7 . .
Ni1 C13 H13 119.1 . .
C15 C14 C18 108.0 . .
C15 C14 Ni2 72.0(9) . .
C18 C14 Ni2 69.7(9) . .
C15 C14 H14 126.0 . .
C18 C14 H14 126.0 . .
Ni2 C14 H14 124.0 . .
C16 C15 C14 108.0 . .
C16 C15 Ni2 71.9(5) . .
C14 C15 Ni2 67.3(8) . .
C16 C15 H15 126.0 . .
C14 C15 H15 126.0 . .
Ni2 C15 H15 126.3 . .
Ni21 C15 H15 122.8 . .
C15 C16 C17 108.0 . .
C15 C16 Ni2 68.4(6) . .
C17 C16 Ni2 69.0(9) . .
C15 C16 H16 126.0 . .
C17 C16 H16 126.0 . .
Ni2 C16 H16 128.1 . .
C18 C17 C16 108.0 . .
C18 C17 Ni2 67.2(7) . .
C16 C17 Ni2 71.5(9) . .
C18 C17 H17 126.0 . .
C16 C17 H17 126.0 . .
Ni2 C17 H17 126.9 . .
C17 C18 C14 108.0 . .
C17 C18 Ni2 72.3(5) . .
C14 C18 Ni2 69.0(7) . .
C17 C18 H18 126.0 . .
C14 C18 H18 126.0 . .
Ni2 C18 H18 124.3 . .

loop_
_geom_bond_atom_site_label_1
_geom_bond_atom_site_label_2
_geom_bond_distance
_geom_bond_site_symmetry_2
Ni1 Ni11 0.373(6) 6
Ni1 Ni11 0.373(6) 11
Ni1 C1 1.592(8) 9_665
Ni1 C1 1.950(9) .
Ni1 C13 2.120(6) 16
Ni1 C13 2.120(6) .
Ni1 C12 2.209(5) 16
Ni1 C12 2.209(5) .
Ni1 C11 2.278(6) .
Ni1 Ni21 2.454(5) 9_665
Ni1 Ni21 2.454(5) .
Ni1 Ni1 2.468(8) 3_665
Ni11 Ni1 0.373(6) 11
Ni11 Ni11 0.444(10) 16
Ni11 C1 1.808(6) .
Ni11 C12 1.931(5) 6
Ni11 C11 2.025(6) 11
Ni11 C13 2.053(6) 6
Ni11 C1 2.116(8) 9_665
Ni11 C12 2.165(6) 11
Ni11 C13 2.196(6) 11
Ni11 Ni11 2.391(11) 11
Ni11 Ni11 2.432(11) 6
Ni11 Ni21 2.443(6) .
Ni2 C1 1.976(5) 9_665
Ni2 C1 1.976(5) .
Ni2 C14 1.991(11) .
Ni2 C14 1.991(11) 14_665
Ni2 C14 1.991(11) 8_665
Ni2 C14 1.991(11) 11
Ni2 C18 2.000(18) 8_665
Ni2 C18 2.00(2) .
Ni2 C18 2.00(2) 11
Ni2 C18 2.00(3) 14_665
Ni2 C15 2.05(3) 14_665
Ni2 C15 2.05(2) .
Ni21 C1 1.726(5) 9_665
Ni21 C1 1.726(5) .
Ni21 C14 2.183(12) .
Ni21 C14 2.183(12) 11
Ni21 C14 2.183(12) 14_665
Ni21 C14 2.183(12) 8_665
Ni21 C18 2.192(19) 8_665
Ni21 C18 2.19(2) .
Ni21 C18 2.19(2) 11
Ni21 C18 2.19(3) 14_665
Ni21 C15 2.27(3) 14_665
Ni21 C15 2.27(2) .
C1 C1 0.505(18) 9_665
C1 Ni1 1.592(8) 11
C1 Ni1 1.592(8) 9_665
C1 Ni21 1.726(5) 9_665
C1 Ni11 1.808(6) 16
C1 Ni11 1.808(6) 3_665
C1 Ni11 1.808(6) 14_665
C1 Ni1 1.950(9) 3_665
C1 Ni2 1.976(5) 9_665
C11 C12 1.334(4) 16
C11 C12 1.334(4) .
C11 Ni11 2.025(6) 6
C11 Ni11 2.025(6) 11
C11 H11 0.9500 .
C12 C13 1.378(5) .
C12 Ni11 1.931(5) 6
C12 Ni11 2.165(6) 11
C12 H12 0.9500 .
C13 C13 1.369(8) 16
C13 Ni11 2.053(6) 6
C13 Ni11 2.196(6) 11
C13 H13 0.9500 .
C14 C15 1.408(8) .
C14 C18 1.408(8) .
C14 H14 0.9500 .
C15 C16 1.408(8) .
C15 H15 0.9500 .
C16 C17 1.408(8) .
C16 H16 0.9500 .
C17 C18 1.408(8) .
C17 H17 0.9500 .
C18 H18 0.9500 .

loop_
_geom_torsion_atom_site_label_1
_geom_torsion_atom_site_label_2
_geom_torsion_atom_site_label_3
_geom_torsion_atom_site_label_4
_geom_torsion
_geom_torsion_site_symmetry_1
_geom_torsion_site_symmetry_4
C14 Ni21 C1 C1 97.7(11) . 9_665
C14 Ni21 C1 C1 103.4(11) 11 9_665
C14 Ni21 C1 C1 -97.7(11) 14_665 9_665
C14 Ni21 C1 C1 -103.4(11) 8_665 9_665
C18 Ni21 C1 C1 -36.8(16) 8_665 9_665
C18 Ni21 C1 C1 154.3(10) . 9_665
C18 Ni21 C1 C1 36.8(10) 11 9_665
C18 Ni21 C1 C1 -154.3(8) 14_665 9_665
C15 Ni21 C1 C1 -26.7(14) 14_665 9_665
C15 Ni21 C1 C1 26.7(16) . 9_665
C1 Ni21 C1 Ni1 -128.9(3) 9_665 11
C14 Ni21 C1 Ni1 -31.1(13) . 11
C14 Ni21 C1 Ni1 -25.5(12) 11 11
C14 Ni21 C1 Ni1 133.4(11) 14_665 11
C14 Ni21 C1 Ni1 127.8(11) 8_665 11
C18 Ni21 C1 Ni1 -165.7(16) 8_665 11
C18 Ni21 C1 Ni1 25.4(11) . 11
C18 Ni21 C1 Ni1 -92.0(11) 11 11
C18 Ni21 C1 Ni1 76.8(9) 14_665 11
C15 Ni21 C1 Ni1 -155.5(14) 14_665 11
C15 Ni21 C1 Ni1 -102.2(17) . 11
C1 Ni21 C1 Ni1 128.9(3) 9_665 9_665
C14 Ni21 C1 Ni1 -133.4(11) . 9_665
C14 Ni21 C1 Ni1 -127.8(11) 11 9_665
C14 Ni21 C1 Ni1 31.1(13) 14_665 9_665
C14 Ni21 C1 Ni1 25.5(12) 8_665 9_665
C18 Ni21 C1 Ni1 92.0(17) 8_665 9_665
C18 Ni21 C1 Ni1 -76.8(10) . 9_665
C18 Ni21 C1 Ni1 165.7(9) 11 9_665
C18 Ni21 C1 Ni1 -25.4(9) 14_665 9_665
C15 Ni21 C1 Ni1 102.2(15) 14_665 9_665
C15 Ni21 C1 Ni1 155.5(16) . 9_665
C1 Ni21 C1 Ni21 0.0 9_665 9_665
C14 Ni21 C1 Ni21 97.7(11) . 9_665
C14 Ni21 C1 Ni21 103.4(11) 11 9_665
C14 Ni21 C1 Ni21 -97.7(11) 14_665 9_665
C14 Ni21 C1 Ni21 -103.4(11) 8_665 9_665
C18 Ni21 C1 Ni21 -36.8(16) 8_665 9_665
C18 Ni21 C1 Ni21 154.3(10) . 9_665
C18 Ni21 C1 Ni21 36.8(10) 11 9_665
C18 Ni21 C1 Ni21 -154.3(8) 14_665 9_665
C15 Ni21 C1 Ni21 -26.7(14) 14_665 9_665
C15 Ni21 C1 Ni21 26.7(16) . 9_665
C1 Ni21 C1 Ni11 -122.3(3) 9_665 .
C14 Ni21 C1 Ni11 -24.6(12) . .
C14 Ni21 C1 Ni11 -18.9(12) 11 .
C14 Ni21 C1 Ni11 140.0(11) 14_665 .
C14 Ni21 C1 Ni11 134.3(10) 8_665 .
C18 Ni21 C1 Ni11 -159.2(16) 8_665 .
C18 Ni21 C1 Ni11 32.0(10) . .
C18 Ni21 C1 Ni11 -85.5(11) 11 .
C18 Ni21 C1 Ni11 83.4(9) 14_665 .
C15 Ni21 C1 Ni11 -149.0(14) 14_665 .
C15 Ni21 C1 Ni11 -95.6(17) . .
C1 Ni21 C1 Ni11 -120.5(3) 9_665 16
C14 Ni21 C1 Ni11 -22.8(13) . 16
C14 Ni21 C1 Ni11 -17.2(12) 11 16
C14 Ni21 C1 Ni11 141.7(11) 14_665 16
C14 Ni21 C1 Ni11 136.1(10) 8_665 16
C18 Ni21 C1 Ni11 -157.4(16) 8_665 16
C18 Ni21 C1 Ni11 33.8(11) . 16
C18 Ni21 C1 Ni11 -83.7(11) 11 16
C18 Ni21 C1 Ni11 85.2(9) 14_665 16
C15 Ni21 C1 Ni11 -147.2(14) 14_665 16
C15 Ni21 C1 Ni11 -93.8(17) . 16
C1 Ni21 C1 Ni11 120.5(3) 9_665 3_665
C14 Ni21 C1 Ni11 -141.7(11) . 3_665
C14 Ni21 C1 Ni11 -136.1(10) 11 3_665
C14 Ni21 C1 Ni11 22.8(13) 14_665 3_665
C14 Ni21 C1 Ni11 17.2(12) 8_665 3_665
C18 Ni21 C1 Ni11 83.7(17) 8_665 3_665
C18 Ni21 C1 Ni11 -85.2(10) . 3_665
C18 Ni21 C1 Ni11 157.4(9) 11 3_665
C18 Ni21 C1 Ni11 -33.8(9) 14_665 3_665
C15 Ni21 C1 Ni11 93.8(15) 14_665 3_665
C15 Ni21 C1 Ni11 147.2(16) . 3_665
C1 Ni21 C1 Ni11 122.3(3) 9_665 14_665
C14 Ni21 C1 Ni11 -140.0(11) . 14_665
C14 Ni21 C1 Ni11 -134.3(10) 11 14_665
C14 Ni21 C1 Ni11 24.6(12) 14_665 14_665
C14 Ni21 C1 Ni11 18.9(12) 8_665 14_665
C18 Ni21 C1 Ni11 85.5(17) 8_665 14_665
C18 Ni21 C1 Ni11 -83.4(10) . 14_665
C18 Ni21 C1 Ni11 159.2(9) 11 14_665
C18 Ni21 C1 Ni11 -32.0(9) 14_665 14_665
C15 Ni21 C1 Ni11 95.6(15) 14_665 14_665
C15 Ni21 C1 Ni11 149.0(16) . 14_665
C1 Ni21 C1 Ni1 39.6(2) 9_665 3_665
C14 Ni21 C1 Ni1 137.3(11) . 3_665
C14 Ni21 C1 Ni1 142.9(10) 11 3_665
C14 Ni21 C1 Ni1 -58.2(12) 14_665 3_665
C14 Ni21 C1 Ni1 -63.8(12) 8_665 3_665
C18 Ni21 C1 Ni1 2.7(17) 8_665 3_665
C18 Ni21 C1 Ni1 -166.2(10) . 3_665
C18 Ni21 C1 Ni1 76.4(9) 11 3_665
C18 Ni21 C1 Ni1 -114.7(9) 14_665 3_665
C15 Ni21 C1 Ni1 12.9(15) 14_665 3_665
C15 Ni21 C1 Ni1 66.2(16) . 3_665
C1 Ni21 C1 Ni1 -39.6(2) 9_665 .
C14 Ni21 C1 Ni1 58.2(12) . .
C14 Ni21 C1 Ni1 63.8(12) 11 .
C14 Ni21 C1 Ni1 -137.3(11) 14_665 .
C14 Ni21 C1 Ni1 -142.9(10) 8_665 .
C18 Ni21 C1 Ni1 -76.4(16) 8_665 .
C18 Ni21 C1 Ni1 114.7(10) . .
C18 Ni21 C1 Ni1 -2.7(10) 11 .
C18 Ni21 C1 Ni1 166.2(8) 14_665 .
C15 Ni21 C1 Ni1 -66.2(14) 14_665 .
C15 Ni21 C1 Ni1 -12.9(16) . .
C1 Ni21 C1 Ni2 0.0 9_665 9_665
C14 Ni21 C1 Ni2 97.7(11) . 9_665
C14 Ni21 C1 Ni2 103.4(11) 11 9_665
C14 Ni21 C1 Ni2 -97.7(11) 14_665 9_665
C14 Ni21 C1 Ni2 -103.4(11) 8_665 9_665
C18 Ni21 C1 Ni2 -36.8(16) 8_665 9_665
C18 Ni21 C1 Ni2 154.3(10) . 9_665
C18 Ni21 C1 Ni2 36.9(10) 11 9_665
C18 Ni21 C1 Ni2 -154.3(8) 14_665 9_665
C15 Ni21 C1 Ni2 -26.7(14) 14_665 9_665
C15 Ni21 C1 Ni2 26.7(16) . 9_665
Ni1 Ni11 C1 C1 141.2(15) 11 9_665
Ni11 Ni11 C1 C1 94.34(11) 16 9_665
C12 Ni11 C1 C1 -108.0(10) 6 9_665
C11 Ni11 C1 C1 47.7(11) 11 9_665
C13 Ni11 C1 C1 -164.5(3) 6 9_665
C12 Ni11 C1 C1 104.3(4) 11 9_665
C13 Ni11 C1 C1 149.4(2) 11 9_665
Ni11 Ni11 C1 C1 0.000(1) 11 9_665
Ni11 Ni11 C1 C1 12.4(3) 6 9_665
Ni21 Ni11 C1 C1 -78.5(3) . 9_665
Ni11 Ni11 C1 Ni1 -46.9(15) 16 11
C12 Ni11 C1 Ni1 111(2) 6 11
C11 Ni11 C1 Ni1 -93.5(17) 11 11
C13 Ni11 C1 Ni1 54.3(14) 6 11
C1 Ni11 C1 Ni1 -141.2(15) 9_665 11
C12 Ni11 C1 Ni1 -36.9(13) 11 11
C13 Ni11 C1 Ni1 8.2(13) 11 11
Ni11 Ni11 C1 Ni1 -141.2(15) 11 11
Ni11 Ni11 C1 Ni1 -128.9(16) 6 11
Ni21 Ni11 C1 Ni1 140.3(16) . 11
Ni1 Ni11 C1 Ni1 -45.6(16) 11 9_665
Ni11 Ni11 C1 Ni1 -92.44(9) 16 9_665
C12 Ni11 C1 Ni1 65.2(10) 6 9_665
C11 Ni11 C1 Ni1 -139.1(10) 11 9_665
C13 Ni11 C1 Ni1 8.7(4) 6 9_665
C1 Ni11 C1 Ni1 173.22(17) 9_665 9_665
C12 Ni11 C1 Ni1 -82.5(5) 11 9_665
C13 Ni11 C1 Ni1 -37.4(4) 11 9_665
Ni11 Ni11 C1 Ni1 173.22(17) 11 9_665
Ni11 Ni11 C1 Ni1 -174.42(14) 6 9_665
Ni21 Ni11 C1 Ni1 94.7(2) . 9_665
Ni1 Ni11 C1 Ni21 54.2(15) 11 9_665
Ni11 Ni11 C1 Ni21 7.3(3) 16 9_665
C12 Ni11 C1 Ni21 164.9(9) 6 9_665
C11 Ni11 C1 Ni21 -39.4(12) 11 9_665
C13 Ni11 C1 Ni21 108.4(4) 6 9_665
C1 Ni11 C1 Ni21 -87.0(3) 9_665 9_665
C12 Ni11 C1 Ni21 17.2(7) 11 9_665
C13 Ni11 C1 Ni21 62.4(5) 11 9_665
Ni11 Ni11 C1 Ni21 -87.0(3) 11 9_665
Ni11 Ni11 C1 Ni21 -74.7(3) 6 9_665
Ni21 Ni11 C1 Ni21 -165.5(6) . 9_665
Ni1 Ni11 C1 Ni21 -140.3(16) 11 .
Ni11 Ni11 C1 Ni21 172.8(3) 16 .
C12 Ni11 C1 Ni21 -29.5(12) 6 .
C11 Ni11 C1 Ni21 126.2(9) 11 .
C13 Ni11 C1 Ni21 -86.0(5) 6 .
C1 Ni11 C1 Ni21 78.5(3) 9_665 .
C12 Ni11 C1 Ni21 -177.2(4) 11 .
C13 Ni11 C1 Ni21 -132.1(4) 11 .
Ni11 Ni11 C1 Ni21 78.5(3) 11 .
Ni11 Ni11 C1 Ni21 90.9(3) 6 .
Ni1 Ni11 C1 Ni11 46.9(15) 11 16
C12 Ni11 C1 Ni11 157.6(10) 6 16
C11 Ni11 C1 Ni11 -46.7(10) 11 16
C13 Ni11 C1 Ni11 101.1(3) 6 16
C1 Ni11 C1 Ni11 -94.34(11) 9_665 16
C12 Ni11 C1 Ni11 9.9(5) 11 16
C13 Ni11 C1 Ni11 55.1(3) 11 16
Ni11 Ni11 C1 Ni11 -94.34(11) 11 16
Ni11 Ni11 C1 Ni11 -81.98(17) 6 16
Ni21 Ni11 C1 Ni11 -172.8(3) . 16
Ni1 Ni11 C1 Ni11 -38.8(15) 11 3_665
Ni11 Ni11 C1 Ni11 -85.66(11) 16 3_665
C12 Ni11 C1 Ni11 72.0(10) 6 3_665
C11 Ni11 C1 Ni11 -132.3(11) 11 3_665
C13 Ni11 C1 Ni11 15.5(3) 6 3_665
C1 Ni11 C1 Ni11 180.000(1) 9_665 3_665
C12 Ni11 C1 Ni11 -75.7(4) 11 3_665
C13 Ni11 C1 Ni11 -30.6(2) 11 3_665
Ni11 Ni11 C1 Ni11 180.0 11 3_665
Ni11 Ni11 C1 Ni11 -167.6(3) 6 3_665
Ni21 Ni11 C1 Ni11 101.5(3) . 3_665
Ni1 Ni11 C1 Ni11 -54.4(17) 11 14_665
Ni11 Ni11 C1 Ni11 -101.2(3) 16 14_665
C12 Ni11 C1 Ni11 56.4(12) 6 14_665
C11 Ni11 C1 Ni11 -147.9(8) 11 14_665
C13 Ni11 C1 Ni11 -0.1(6) 6 14_665
C1 Ni11 C1 Ni11 164.4(4) 9_665 14_665
C12 Ni11 C1 Ni11 -91.3(5) 11 14_665
C13 Ni11 C1 Ni11 -46.2(5) 11 14_665
Ni11 Ni11 C1 Ni11 164.4(4) 11 14_665
Ni11 Ni11 C1 Ni11 176.77(15) 6 14_665
Ni21 Ni11 C1 Ni11 85.9(3) . 14_665
Ni1 Ni11 C1 Ni1 156.4(12) 11 3_665
Ni11 Ni11 C1 Ni1 109.6(7) 16 3_665
C12 Ni11 C1 Ni1 -92.8(14) 6 3_665
C11 Ni11 C1 Ni1 62.9(11) 11 3_665
C13 Ni11 C1 Ni1 -149.3(6) 6 3_665
C1 Ni11 C1 Ni1 15.2(6) 9_665 3_665
C12 Ni11 C1 Ni1 119.5(4) 11 3_665
C13 Ni11 C1 Ni1 164.7(4) 11 3_665
Ni11 Ni11 C1 Ni1 15.2(6) 11 3_665
Ni11 Ni11 C1 Ni1 27.6(8) 6 3_665
Ni21 Ni11 C1 Ni1 -63.3(5) . 3_665
Ni1 Ni11 C1 Ni1 135.9(16) 11 .
Ni11 Ni11 C1 Ni1 89.07(3) 16 .
C12 Ni11 C1 Ni1 -113.3(10) 6 .
C11 Ni11 C1 Ni1 42.4(10) 11 .
C13 Ni11 C1 Ni1 -169.8(4) 6 .
C1 Ni11 C1 Ni1 -5.27(13) 9_665 .
C12 Ni11 C1 Ni1 99.0(5) 11 .
C13 Ni11 C1 Ni1 144.2(3) 11 .
Ni11 Ni11 C1 Ni1 -5.27(13) 11 .
Ni11 Ni11 C1 Ni1 7.08(15) 6 .
Ni21 Ni11 C1 Ni1 -83.8(3) . .
Ni1 Ni11 C1 Ni2 53.2(15) 11 9_665
Ni11 Ni11 C1 Ni2 6.4(2) 16 9_665
C12 Ni11 C1 Ni2 164.0(9) 6 9_665
C11 Ni11 C1 Ni2 -40.3(12) 11 9_665
C13 Ni11 C1 Ni2 107.5(4) 6 9_665
C1 Ni11 C1 Ni2 -88.0(3) 9_665 9_665
C12 Ni11 C1 Ni2 16.3(6) 11 9_665
C13 Ni11 C1 Ni2 61.4(5) 11 9_665
Ni11 Ni11 C1 Ni2 -88.0(3) 11 9_665
Ni11 Ni11 C1 Ni2 -75.6(3) 6 9_665
Ni21 Ni11 C1 Ni2 -166.5(5) . 9_665
Ni11 Ni1 C1 C1 140.2(13) 6 9_665
Ni11 Ni1 C1 C1 -140.2(13) 11 9_665
C13 Ni1 C1 C1 -42.6(5) 16 9_665
C13 Ni1 C1 C1 42.6(5) . 9_665
C12 Ni1 C1 C1 -118.2(5) 16 9_665
C12 Ni1 C1 C1 118.2(5) . 9_665
C11 Ni1 C1 C1 180.0 . 9_665
Ni21 Ni1 C1 C1 84.65(18) 9_665 9_665
Ni21 Ni1 C1 C1 -84.65(17) . 9_665
Ni1 Ni1 C1 C1 0.000(2) 3_665 9_665
Ni11 Ni1 C1 Ni1 -39.8(13) 6 11
Ni11 Ni1 C1 Ni1 39.8(13) 11 11
C1 Ni1 C1 Ni1 180.000(1) 9_665 11
C13 Ni1 C1 Ni1 137.4(5) 16 11
C13 Ni1 C1 Ni1 -137.4(5) . 11
C12 Ni1 C1 Ni1 61.8(5) 16 11
C12 Ni1 C1 Ni1 -61.8(5) . 11
C11 Ni1 C1 Ni1 0.0 . 11
Ni21 Ni1 C1 Ni1 -95.35(17) 9_665 11
Ni21 Ni1 C1 Ni1 95.35(17) . 11
Ni1 Ni1 C1 Ni1 180.0 3_665 11
Ni11 Ni1 C1 Ni1 140.2(13) 6 9_665
Ni11 Ni1 C1 Ni1 -140.2(13) 11 9_665
C1 Ni1 C1 Ni1 0.000(1) 9_665 9_665
C13 Ni1 C1 Ni1 -42.6(5) 16 9_665
C13 Ni1 C1 Ni1 42.6(5) . 9_665
C12 Ni1 C1 Ni1 -118.2(5) 16 9_665
C12 Ni1 C1 Ni1 118.2(5) . 9_665
C11 Ni1 C1 Ni1 180.000(2) . 9_665
Ni21 Ni1 C1 Ni1 84.65(17) 9_665 9_665
Ni21 Ni1 C1 Ni1 -84.65(18) . 9_665
Ni1 Ni1 C1 Ni1 0.000(2) 3_665 9_665
Ni11 Ni1 C1 Ni21 55.5(13) 6 9_665
Ni11 Ni1 C1 Ni21 135.2(13) 11 9_665
C1 Ni1 C1 Ni21 -84.65(17) 9_665 9_665
C13 Ni1 C1 Ni21 -127.3(4) 16 9_665
C13 Ni1 C1 Ni21 -42.0(5) . 9_665
C12 Ni1 C1 Ni21 157.2(4) 16 9_665
C12 Ni1 C1 Ni21 33.5(6) . 9_665
C11 Ni1 C1 Ni21 95.35(17) . 9_665
Ni21 Ni1 C1 Ni21 -169.3(3) . 9_665
Ni1 Ni1 C1 Ni21 -84.65(17) 3_665 9_665
Ni11 Ni1 C1 Ni21 -135.2(13) 6 .
Ni11 Ni1 C1 Ni21 -55.5(13) 11 .
C1 Ni1 C1 Ni21 84.65(18) 9_665 .
C13 Ni1 C1 Ni21 42.0(5) 16 .
C13 Ni1 C1 Ni21 127.3(4) . .
C12 Ni1 C1 Ni21 -33.5(6) 16 .
C12 Ni1 C1 Ni21 -157.2(4) . .
C11 Ni1 C1 Ni21 -95.35(17) . .
Ni21 Ni1 C1 Ni21 169.3(3) 9_665 .
Ni1 Ni1 C1 Ni21 84.65(17) 3_665 .
Ni11 Ni1 C1 Ni11 -46.9(14) 6 .
Ni11 Ni1 C1 Ni11 32.7(12) 11 .
C1 Ni1 C1 Ni11 172.88(16) 9_665 .
C13 Ni1 C1 Ni11 130.3(5) 16 .
C13 Ni1 C1 Ni11 -144.5(5) . .
C12 Ni1 C1 Ni11 54.7(5) 16 .
C12 Ni1 C1 Ni11 -68.9(5) . .
C11 Ni1 C1 Ni11 -7.12(16) . .
Ni21 Ni1 C1 Ni11 -102.5(3) 9_665 .
Ni21 Ni1 C1 Ni11 88.2(2) . .
Ni1 Ni1 C1 Ni11 172.88(16) 3_665 .
Ni11 Ni1 C1 Ni11 -32.7(12) 6 16
Ni11 Ni1 C1 Ni11 46.9(14) 11 16
C1 Ni1 C1 Ni11 -172.88(16) 9_665 16
C13 Ni1 C1 Ni11 144.5(5) 16 16
C13 Ni1 C1 Ni11 -130.3(5) . 16
C12 Ni1 C1 Ni11 68.9(5) 16 16
C12 Ni1 C1 Ni11 -54.7(5) . 16
C11 Ni1 C1 Ni11 7.12(16) . 16
Ni21 Ni1 C1 Ni11 -88.2(2) 9_665 16
Ni21 Ni1 C1 Ni11 102.5(3) . 16
Ni1 Ni1 C1 Ni11 -172.88(16) 3_665 16
Ni11 Ni1 C1 Ni11 119.4(18) 6 3_665
Ni11 Ni1 C1 Ni11 -160.9(8) 11 3_665
C1 Ni1 C1 Ni11 -20.8(7) 9_665 3_665
C13 Ni1 C1 Ni11 -63.4(5) 16 3_665
C13 Ni1 C1 Ni11 21.9(10) . 3_665
C12 Ni1 C1 Ni11 -139.0(5) 16 3_665
C12 Ni1 C1 Ni11 97.4(10) . 3_665
C11 Ni1 C1 Ni11 159.2(7) . 3_665
Ni21 Ni1 C1 Ni11 63.9(6) 9_665 3_665
Ni21 Ni1 C1 Ni11 -105.4(7) . 3_665
Ni1 Ni1 C1 Ni11 -20.8(7) 3_665 3_665
Ni11 Ni1 C1 Ni11 160.9(8) 6 14_665
Ni11 Ni1 C1 Ni11 -119.4(18) 11 14_665
C1 Ni1 C1 Ni11 20.8(7) 9_665 14_665
C13 Ni1 C1 Ni11 -21.9(10) 16 14_665
C13 Ni1 C1 Ni11 63.4(5) . 14_665
C12 Ni1 C1 Ni11 -97.4(10) 16 14_665
C12 Ni1 C1 Ni11 139.0(5) . 14_665
C11 Ni1 C1 Ni11 -159.2(7) . 14_665
Ni21 Ni1 C1 Ni11 105.4(7) 9_665 14_665
Ni21 Ni1 C1 Ni11 -63.9(6) . 14_665
Ni1 Ni1 C1 Ni11 20.8(7) 3_665 14_665
Ni11 Ni1 C1 Ni1 140.2(13) 6 3_665
Ni11 Ni1 C1 Ni1 -140.2(13) 11 3_665
C1 Ni1 C1 Ni1 0.000(1) 9_665 3_665
C13 Ni1 C1 Ni1 -42.6(5) 16 3_665
C13 Ni1 C1 Ni1 42.6(5) . 3_665
C12 Ni1 C1 Ni1 -118.2(5) 16 3_665
C12 Ni1 C1 Ni1 118.2(5) . 3_665
C11 Ni1 C1 Ni1 180.0 . 3_665
Ni21 Ni1 C1 Ni1 84.65(17) 9_665 3_665
Ni21 Ni1 C1 Ni1 -84.65(17) . 3_665
Ni11 Ni1 C1 Ni2 54.8(13) 6 9_665
Ni11 Ni1 C1 Ni2 134.5(13) 11 9_665
C1 Ni1 C1 Ni2 -85.34(15) 9_665 9_665
C13 Ni1 C1 Ni2 -128.0(4) 16 9_665
C13 Ni1 C1 Ni2 -42.7(5) . 9_665
C12 Ni1 C1 Ni2 156.5(4) 16 9_665
C12 Ni1 C1 Ni2 32.9(6) . 9_665
C11 Ni1 C1 Ni2 94.66(15) . 9_665
Ni21 Ni1 C1 Ni2 -0.68(4) 9_665 9_665
Ni21 Ni1 C1 Ni2 -170.0(3) . 9_665
Ni1 Ni1 C1 Ni2 -85.34(15) 3_665 9_665
Ni11 Ni1 C11 C12 -180(2) 6 16
Ni11 Ni1 C11 C12 61(2) 11 16
C1 Ni1 C11 C12 120.8(2) 9_665 16
C1 Ni1 C11 C12 120.8(2) . 16
C13 Ni1 C11 C12 -37.4(2) 16 16
C13 Ni1 C11 C12 -81.0(3) . 16
C12 Ni1 C11 C12 -118.4(4) . 16
Ni21 Ni1 C11 C12 -177.6(4) 9_665 16
Ni21 Ni1 C11 C12 59.2(3) . 16
Ni1 Ni1 C11 C12 -59.2(2) 3_665 16
Ni11 Ni1 C11 C12 -61(2) 6 .
Ni11 Ni1 C11 C12 180(2) 11 .
C1 Ni1 C11 C12 -120.8(2) 9_665 .
C1 Ni1 C11 C12 -120.8(2) . .
C13 Ni1 C11 C12 81.0(3) 16 .
C13 Ni1 C11 C12 37.4(2) . .
C12 Ni1 C11 C12 118.4(4) 16 .
Ni21 Ni1 C11 C12 -59.2(3) 9_665 .
Ni21 Ni1 C11 C12 177.6(4) . .
Ni1 Ni1 C11 C12 59.2(2) 3_665 .
Ni11 Ni1 C11 Ni11 -119(4) 11 6
C1 Ni1 C11 Ni11 -59(2) 9_665 6
C1 Ni1 C11 Ni11 -59(2) . 6
C13 Ni1 C11 Ni11 142(2) 16 6
C13 Ni1 C11 Ni11 99(2) . 6
C12 Ni1 C11 Ni11 180(2) 16 6
C12 Ni1 C11 Ni11 61(2) . 6
Ni21 Ni1 C11 Ni11 2.1(19) 9_665 6
Ni21 Ni1 C11 Ni11 -121(2) . 6
Ni1 Ni1 C11 Ni11 121(2) 3_665 6
Ni11 Ni1 C11 Ni11 119(4) 6 11
C1 Ni1 C11 Ni11 59(2) 9_665 11
C1 Ni1 C11 Ni11 59(2) . 11
C13 Ni1 C11 Ni11 -99(2) 16 11
C13 Ni1 C11 Ni11 -142(2) . 11
C12 Ni1 C11 Ni11 -61(2) 16 11
C12 Ni1 C11 Ni11 -180(2) . 11
Ni21 Ni1 C11 Ni11 121(2) 9_665 11
Ni21 Ni1 C11 Ni11 -2.1(19) . 11
Ni1 Ni1 C11 Ni11 -121(2) 3_665 11
C12 C11 C12 C13 0.3(5) 16 .
Ni11 C11 C12 C13 -66.7(3) 6 .
Ni11 C11 C12 C13 -59.7(3) 11 .
Ni1 C11 C12 C13 -59.7(2) . .
C12 C11 C12 Ni11 67.0(3) 16 6
Ni11 C11 C12 Ni11 7.03(16) 11 6
Ni1 C11 C12 Ni11 7.0(3) . 6
C12 C11 C12 Ni11 60.0(3) 16 11
Ni11 C11 C12 Ni11 -7.03(16) 6 11
Ni1 C11 C12 Ni11 0.0(3) . 11
C12 C11 C12 Ni1 60.1(3) 16 .
Ni11 C11 C12 Ni1 -7.0(3) 6 .
Ni11 C11 C12 Ni1 0.0(3) 11 .
Ni11 Ni1 C12 C11 77.3(16) 6 .
Ni11 Ni1 C12 C11 -0.2(16) 11 .
C1 Ni1 C12 C11 132.3(8) 9_665 .
C1 Ni1 C12 C11 111.4(5) . .
C13 Ni1 C12 C11 -78.9(3) 16 .
C13 Ni1 C12 C11 -118.7(3) . .
C12 Ni1 C12 C11 -35.9(3) 16 .
Ni21 Ni1 C12 C11 135.0(3) 9_665 .
Ni21 Ni1 C12 C11 -6.1(9) . .
Ni1 Ni1 C12 C11 -162.4(2) 3_665 .
Ni11 Ni1 C12 C13 -164.0(17) 6 .
Ni11 Ni1 C12 C13 118.5(16) 11 .
C1 Ni1 C12 C13 -109.0(8) 9_665 .
C1 Ni1 C12 C13 -130.0(5) . .
C13 Ni1 C12 C13 39.7(3) 16 .
C12 Ni1 C12 C13 82.8(2) 16 .
C11 Ni1 C12 C13 118.7(3) . .
Ni21 Ni1 C12 C13 -106.3(3) 9_665 .
Ni21 Ni1 C12 C13 112.5(9) . .
Ni1 Ni1 C12 C13 -43.7(3) 3_665 .
Ni11 Ni1 C12 Ni11 -78(3) 11 6
C1 Ni1 C12 Ni11 55.0(15) 9_665 6
C1 Ni1 C12 Ni11 34.0(15) . 6
C13 Ni1 C12 Ni11 -156.3(17) 16 6
C13 Ni1 C12 Ni11 164.0(17) . 6
C12 Ni1 C12 Ni11 -113.2(17) 16 6
C11 Ni1 C12 Ni11 -77.3(16) . 6
Ni21 Ni1 C12 Ni11 57.7(15) 9_665 6
Ni21 Ni1 C12 Ni11 -83(2) . 6
Ni1 Ni1 C12 Ni11 120.3(16) 3_665 6
Ni11 Ni1 C12 Ni11 78(3) 6 11
C1 Ni1 C12 Ni11 132(2) 9_665 11
C1 Ni1 C12 Ni11 111.5(19) . 11
C13 Ni1 C12 Ni11 -78.8(15) 16 11
C13 Ni1 C12 Ni11 -118.5(16) . 11
C12 Ni1 C12 Ni11 -35.7(15) 16 11
C11 Ni1 C12 Ni11 0.2(16) . 11
Ni21 Ni1 C12 Ni11 135.2(17) 9_665 11
Ni21 Ni1 C12 Ni11 -6.0(9) . 11
Ni1 Ni1 C12 Ni11 -162.2(17) 3_665 11
C11 C12 C13 C13 -0.2(3) . 16
Ni11 C12 C13 C13 -66.62(18) 6 16
Ni11 C12 C13 C13 -55.73(15) 11 16
Ni1 C12 C13 C13 -64.65(10) . 16
C11 C12 C13 Ni11 66.4(3) . 6
Ni11 C12 C13 Ni11 10.9(2) 11 6
Ni1 C12 C13 Ni11 2.0(2) . 6
C11 C12 C13 Ni1 64.5(3) . .
Ni11 C12 C13 Ni1 -2.0(2) 6 .
Ni11 C12 C13 Ni1 8.93(15) 11 .
C11 C12 C13 Ni11 55.5(3) . 11
Ni11 C12 C13 Ni11 -10.9(2) 6 11
Ni1 C12 C13 Ni11 -8.93(15) . 11
Ni11 Ni1 C13 C13 124.0(11) 6 16
Ni11 Ni1 C13 C13 53.6(12) 11 16
C1 Ni1 C13 C13 -116.1(4) 9_665 16
C1 Ni1 C13 C13 -129.0(5) . 16
C12 Ni1 C13 C13 39.05(14) 16 16
C12 Ni1 C13 C13 113.7(2) . 16
C11 Ni1 C13 C13 78.84(10) . 16
Ni21 Ni1 C13 C13 -159.39(19) 9_665 16
Ni21 Ni1 C13 C13 -35.8(3) . 16
Ni1 Ni1 C13 C13 -95.81(7) 3_665 16
Ni11 Ni1 C13 C12 10.2(11) 6 .
Ni11 Ni1 C13 C12 -60.1(12) 11 .
C1 Ni1 C13 C12 130.1(4) 9_665 .
C1 Ni1 C13 C12 117.3(5) . .
C13 Ni1 C13 C12 -113.7(2) 16 .
C12 Ni1 C13 C12 -74.7(3) 16 .
C11 Ni1 C13 C12 -34.90(19) . .
Ni21 Ni1 C13 C12 86.9(2) 9_665 .
Ni21 Ni1 C13 C12 -149.5(3) . .
Ni1 Ni1 C13 C12 150.45(19) 3_665 .
Ni11 Ni1 C13 Ni11 -70(2) 11 6
C1 Ni1 C13 Ni11 119.9(11) 9_665 6
C1 Ni1 C13 Ni11 107.0(10) . 6
C13 Ni1 C13 Ni11 -124.0(11) 16 6
C12 Ni1 C13 Ni11 -84.9(11) 16 6
C12 Ni1 C13 Ni11 -10.2(11) . 6
C11 Ni1 C13 Ni11 -45.1(11) . 6
Ni21 Ni1 C13 Ni11 76.6(10) 9_665 6
Ni21 Ni1 C13 Ni11 -159.7(13) . 6
Ni1 Ni1 C13 Ni11 140.2(11) 3_665 6
Ni11 Ni1 C13 Ni11 70(2) 6 11
C1 Ni1 C13 Ni11 -169.8(14) 9_665 11
C1 Ni1 C13 Ni11 177.4(15) . 11
C13 Ni1 C13 Ni11 -53.6(12) 16 11
C12 Ni1 C13 Ni11 -14.6(12) 16 11
C12 Ni1 C13 Ni11 60.1(12) . 11
C11 Ni1 C13 Ni11 25.2(12) . 11
Ni21 Ni1 C13 Ni11 147.0(13) 9_665 11
Ni21 Ni1 C13 Ni11 -89.4(10) . 11
Ni1 Ni1 C13 Ni11 -149.5(12) 3_665 11
C1 Ni2 C14 C15 -117.3(8) 9_665 .
C1 Ni2 C14 C15 -138.8(8) . .
C14 Ni2 C14 C15 48.0(13) 14_665 .
C14 Ni2 C14 C15 52.0(7) 8_665 .
C14 Ni2 C14 C15 139.9(8) 11 .
C18 Ni2 C14 C15 12.3(14) 8_665 .
C18 Ni2 C14 C15 117.8(3) . .
C18 Ni2 C14 C15 -16.2(7) 11 .
C18 Ni2 C14 C15 88.4(7) 14_665 .
C15 Ni2 C14 C15 14.0(6) 14_665 .
C1 Ni2 C14 C18 124.9(8) 9_665 .
C1 Ni2 C14 C18 103.3(8) . .
C14 Ni2 C14 C18 -69.8(12) 14_665 .
C14 Ni2 C14 C18 -65.8(7) 8_665 .
C14 Ni2 C14 C18 22.0(7) 11 .
C18 Ni2 C14 C18 -105.5(14) 8_665 .
C18 Ni2 C14 C18 -134.1(8) 11 .
C18 Ni2 C14 C18 -29.4(7) 14_665 .
C15 Ni2 C14 C18 -103.9(6) 14_665 .
C15 Ni2 C14 C18 -117.8(3) . .
C1 Ni2 C14 Ni21 10.7(4) 9_665 .
C1 Ni2 C14 Ni21 -10.8(4) . .
C14 Ni2 C14 Ni21 176.0(15) 14_665 .
C14 Ni2 C14 Ni21 180.000(1) 8_665 .
C14 Ni2 C14 Ni21 -92.2(8) 11 .
C18 Ni2 C14 Ni21 140.3(13) 8_665 .
C18 Ni2 C14 Ni21 -114.2(7) . .
C18 Ni2 C14 Ni21 111.7(7) 11 .
C18 Ni2 C14 Ni21 -143.6(11) 14_665 .
C15 Ni2 C14 Ni21 141.9(9) 14_665 .
C15 Ni2 C14 Ni21 128.0(7) . .
C1 Ni21 C14 C15 -115.7(8) 9_665 .
C1 Ni21 C14 C15 -142.6(8) . .
C14 Ni21 C14 C15 138.7(8) 11 .
C14 Ni21 C14 C15 47.2(12) 14_665 .
C14 Ni21 C14 C15 51.0(7) 8_665 .
C18 Ni21 C14 C15 13.1(14) 8_665 .
C18 Ni21 C14 C15 115.4(2) . .
C18 Ni21 C14 C15 -16.0(8) 11 .
C18 Ni21 C14 C15 85.6(7) 14_665 .
C15 Ni21 C14 C15 14.3(6) 14_665 .
C1 Ni21 C14 C18 128.9(9) 9_665 .
C1 Ni21 C14 C18 102.0(8) . .
C14 Ni21 C14 C18 23.3(7) 11 .
C14 Ni21 C14 C18 -68.1(11) 14_665 .
C14 Ni21 C14 C18 -64.4(7) 8_665 .
C18 Ni21 C14 C18 -102.2(14) 8_665 .
C18 Ni21 C14 C18 -131.3(8) 11 .
C18 Ni21 C14 C18 -29.8(7) 14_665 .
C15 Ni21 C14 C18 -101.1(6) 14_665 .
C15 Ni21 C14 C18 -115.4(2) . .
C1 Ni21 C14 Ni2 -166.7(5) 9_665 .
C1 Ni21 C14 Ni2 166.4(5) . .
C14 Ni21 C14 Ni2 87.7(9) 11 .
C14 Ni21 C14 Ni2 -3.7(14) 14_665 .
C14 Ni21 C14 Ni2 0.000(1) 8_665 .
C18 Ni21 C14 Ni2 -37.8(13) 8_665 .
C18 Ni21 C14 Ni2 64.4(7) . .
C18 Ni21 C14 Ni2 -66.9(7) 11 .
C18 Ni21 C14 Ni2 34.6(10) 14_665 .
C15 Ni21 C14 Ni2 -36.7(9) 14_665 .
C15 Ni21 C14 Ni2 -51.0(7) . .
C18 C14 C15 C16 0.0 . .
Ni2 C14 C15 C16 -60.7(6) . .
Ni21 C14 C15 C16 -64.3(7) . .
C18 C14 C15 Ni2 60.7(6) . .
Ni21 C14 C15 Ni2 -3.66(16) . .
C18 C14 C15 Ni21 64.3(7) . .
Ni2 C14 C15 Ni21 3.66(16) . .
C1 Ni2 C15 C16 -129.8(7) 9_665 .
C1 Ni2 C15 C16 -139.1(9) . .
C14 Ni2 C15 C16 119.3(5) . .
C14 Ni2 C15 C16 -1.9(13) 14_665 .
C14 Ni2 C15 C16 1.7(9) 8_665 .
C14 Ni2 C15 C16 115.6(14) 11 .
C18 Ni2 C15 C16 -38(2) 8_665 .
C18 Ni2 C15 C16 80.4(4) . .
C18 Ni2 C15 C16 -174(4) 11 .
C18 Ni2 C15 C16 39.4(14) 14_665 .
C15 Ni2 C15 C16 -26.79(14) 14_665 .
C1 Ni2 C15 C14 111.0(6) 9_665 .
C1 Ni2 C15 C14 101.6(9) . .
C14 Ni2 C15 C14 -121.2(13) 14_665 .
C14 Ni2 C15 C14 -117.6(7) 8_665 .
C14 Ni2 C15 C14 -3.7(13) 11 .
C18 Ni2 C15 C14 -157(2) 8_665 .
C18 Ni2 C15 C14 -38.9(3) . .
C18 Ni2 C15 C14 67(4) 11 .
C18 Ni2 C15 C14 -79.9(12) 14_665 .
C15 Ni2 C15 C14 -146.1(4) 14_665 .
C1 Ni2 C15 Ni21 3.8(3) 9_665 .
C1 Ni2 C15 Ni21 -5.5(4) . .
C14 Ni2 C15 Ni21 -107.1(7) . .
C14 Ni2 C15 Ni21 131.7(13) 14_665 .
C14 Ni2 C15 Ni21 135.3(5) 8_665 .
C14 Ni2 C15 Ni21 -110.8(16) 11 .
C18 Ni2 C15 Ni21 96(2) 8_665 .
C18 Ni2 C15 Ni21 -146.0(8) . .
C18 Ni2 C15 Ni21 -40(4) 11 .
C18 Ni2 C15 Ni21 173.0(11) 14_665 .
C15 Ni2 C15 Ni21 106.8(7) 14_665 .
C1 Ni21 C15 C16 -129.7(7) 9_665 .
C1 Ni21 C15 C16 -141.8(11) . .
C14 Ni21 C15 C16 117.1(5) . .
C14 Ni21 C15 C16 113.4(14) 11 .
C14 Ni21 C15 C16 -1.2(13) 14_665 .
C14 Ni21 C15 C16 2.4(9) 8_665 .
C18 Ni21 C15 C16 -38(3) 8_665 .
C18 Ni21 C15 C16 78.3(3) . .
C18 Ni21 C15 C16 -175(4) 11 .
C18 Ni21 C15 C16 38.9(13) 14_665 .
C15 Ni21 C15 C16 -26.94(12) 14_665 .
C1 Ni21 C15 C14 113.1(6) 9_665 .
C1 Ni21 C15 C14 101.1(11) . .
C14 Ni21 C15 C14 -3.8(13) 11 .
C14 Ni21 C15 C14 -118.3(12) 14_665 .
C14 Ni21 C15 C14 -114.7(7) 8_665 .
C18 Ni21 C15 C14 -155(2) 8_665 .
C18 Ni21 C15 C14 -38.8(3) . .
C18 Ni21 C15 C14 68(4) 11 .
C18 Ni21 C15 C14 -78.2(12) 14_665 .
C15 Ni21 C15 C14 -144.1(4) 14_665 .
C1 Ni21 C15 Ni2 -175.4(3) 9_665 .
C1 Ni21 C15 Ni2 172.5(6) . .
C14 Ni21 C15 Ni2 71.5(7) . .
C14 Ni21 C15 Ni2 67.7(16) 11 .
C14 Ni21 C15 Ni2 -46.8(12) 14_665 .
C14 Ni21 C15 Ni2 -43.2(5) 8_665 .
C18 Ni21 C15 Ni2 -83(2) 8_665 .
C18 Ni21 C15 Ni2 32.7(8) . .
C18 Ni21 C15 Ni2 139(5) 11 .
C18 Ni21 C15 Ni2 -6.7(11) 14_665 .
C15 Ni21 C15 Ni2 -72.6(7) 14_665 .
C14 C15 C16 C17 0.0 . .
Ni2 C15 C16 C17 -57.8(9) . .
Ni21 C15 C16 C17 -60.5(9) . .
C14 C15 C16 Ni2 57.8(9) . .
Ni21 C15 C16 Ni2 -2.68(12) . .
C14 C15 C16 Ni21 60.5(9) . .
Ni2 C15 C16 Ni21 2.68(12) . .
C1 Ni2 C16 C15 107.6(10) 9_665 .
C1 Ni2 C16 C15 135.3(13) . .
C14 Ni2 C16 C15 -38.0(4) . .
C14 Ni2 C16 C15 175(3) 14_665 .
C14 Ni2 C16 C15 -176.1(19) 8_665 .
C14 Ni2 C16 C15 -42.1(16) 11 .
C18 Ni2 C16 C15 55(3) 8_665 .
C18 Ni2 C16 C15 -82.8(4) . .
C18 Ni2 C16 C15 1.6(10) 11 .
C18 Ni2 C16 C15 -124.7(17) 14_665 .
C15 Ni2 C16 C15 27(3) 14_665 .
C1 Ni2 C16 C17 -131.9(11) 9_665 .
C1 Ni2 C16 C17 -104.2(13) . .
C14 Ni2 C16 C17 82.5(7) . .
C14 Ni2 C16 C17 -64(4) 14_665 .
C14 Ni2 C16 C17 -56(2) 8_665 .
C14 Ni2 C16 C17 78.4(17) 11 .
C18 Ni2 C16 C17 175(3) 8_665 .
C18 Ni2 C16 C17 37.6(4) . .
C18 Ni2 C16 C17 122.0(9) 11 .
C18 Ni2 C16 C17 -4.2(19) 14_665 .
C15 Ni2 C16 C17 147(3) 14_665 .
C15 Ni2 C16 C17 120.5(5) . .
C1 Ni2 C16 Ni21 -12.3(5) 9_665 .
C1 Ni2 C16 Ni21 15.4(7) . .
C14 Ni2 C16 Ni21 -157.9(12) . .
C14 Ni2 C16 Ni21 55(3) 14_665 .
C14 Ni2 C16 Ni21 64(3) 8_665 .
C14 Ni2 C16 Ni21 -162.1(15) 11 .
C18 Ni2 C16 Ni21 -65(4) 8_665 .
C18 Ni2 C16 Ni21 157.2(12) . .
C18 Ni2 C16 Ni21 -118.4(9) 11 .
C18 Ni2 C16 Ni21 115.4(18) 14_665 .
C15 Ni2 C16 Ni21 -93(3) 14_665 .
C15 Ni2 C16 Ni21 -119.9(10) . .
C1 Ni21 C16 C15 105.8(10) 9_665 .
C1 Ni21 C16 C15 140.9(14) . .
C14 Ni21 C16 C15 -37.8(3) . .
C14 Ni21 C16 C15 -41.8(15) 11 .
C14 Ni21 C16 C15 177(3) 14_665 .
C14 Ni21 C16 C15 -174(2) 8_665 .
C18 Ni21 C16 C15 55(3) 8_665 .
C18 Ni21 C16 C15 -81.1(4) . .
C18 Ni21 C16 C15 1.2(10) 11 .
C18 Ni21 C16 C15 -122.4(17) 14_665 .
C15 Ni21 C16 C15 27(3) 14_665 .
C1 Ni21 C16 C17 -135.6(11) 9_665 .
C1 Ni21 C16 C17 -100.5(14) . .
C14 Ni21 C16 C17 80.8(6) . .
C14 Ni21 C16 C17 76.8(16) 11 .
C14 Ni21 C16 C17 -64(4) 14_665 .
C14 Ni21 C16 C17 -56(2) 8_665 .
C18 Ni21 C16 C17 173(3) 8_665 .
C18 Ni21 C16 C17 37.5(4) . .
C18 Ni21 C16 C17 119.8(10) 11 .
C18 Ni21 C16 C17 -3.8(19) 14_665 .
C15 Ni21 C16 C17 146(3) 14_665 .
C15 Ni21 C16 C17 118.6(4) . .
C1 Ni21 C16 Ni2 164.9(6) 9_665 .
C1 Ni21 C16 Ni2 -160.0(9) . .
C14 Ni21 C16 Ni2 21.4(11) . .
C14 Ni21 C16 Ni2 17.3(14) 11 .
C14 Ni21 C16 Ni2 -124(4) 14_665 .
C14 Ni21 C16 Ni2 -115(3) 8_665 .
C18 Ni21 C16 Ni2 114(4) 8_665 .
C18 Ni21 C16 Ni2 -22.0(12) . .
C18 Ni21 C16 Ni2 60.3(9) 11 .
C18 Ni21 C16 Ni2 -63.3(18) 14_665 .
C15 Ni21 C16 Ni2 86(3) 14_665 .
C15 Ni21 C16 Ni2 59.1(10) . .
C15 C16 C17 C18 0.0 . .
Ni2 C16 C17 C18 -57.4(6) . .
Ni21 C16 C17 C18 -60.1(6) . .
C15 C16 C17 Ni2 57.4(6) . .
Ni21 C16 C17 Ni2 -2.68(12) . .
C15 C16 C17 Ni21 60.1(6) . .
Ni2 C16 C17 Ni21 2.68(12) . .
C1 Ni2 C17 C18 -116.1(10) 9_665 .
C1 Ni2 C17 C18 -100.1(6) . .
C14 Ni2 C17 C18 38.9(4) . .
C14 Ni2 C17 C18 152.9(14) 14_665 .
C14 Ni2 C17 C18 157.0(13) 8_665 .
C14 Ni2 C17 C18 35.1(14) 11 .
C18 Ni2 C17 C18 117.5(13) 8_665 .
C18 Ni2 C17 C18 77.5(6) 11 .
C18 Ni2 C17 C18 -80(9) 14_665 .
C15 Ni2 C17 C18 106.0(12) 14_665 .
C15 Ni2 C17 C18 83.0(4) . .
C1 Ni2 C17 C16 124.3(10) 9_665 .
C1 Ni2 C17 C16 140.3(7) . .
C14 Ni2 C17 C16 -80.8(6) . .
C14 Ni2 C17 C16 33.2(16) 14_665 .
C14 Ni2 C17 C16 37.4(15) 8_665 .
C14 Ni2 C17 C16 -84.5(15) 11 .
C18 Ni2 C17 C16 -2.1(15) 8_665 .
C18 Ni2 C17 C16 -119.6(4) . .
C18 Ni2 C17 C16 -42.1(6) 11 .
C18 Ni2 C17 C16 161(9) 14_665 .
C15 Ni2 C17 C16 -13.6(14) 14_665 .
C15 Ni2 C17 C16 -36.6(4) . .
C1 Ni2 C17 Ni21 -9.2(5) 9_665 .
C1 Ni2 C17 Ni21 6.8(3) . .
C14 Ni2 C17 Ni21 145.7(10) . .
C14 Ni2 C17 Ni21 -100.2(14) 14_665 .
C14 Ni2 C17 Ni21 -96.1(16) 8_665 .
C14 Ni2 C17 Ni21 142.0(15) 11 .
C18 Ni2 C17 Ni21 -135.6(14) 8_665 .
C18 Ni2 C17 Ni21 106.9(7) . .
C18 Ni2 C17 Ni21 -175.6(7) 11 .
C18 Ni2 C17 Ni21 27(9) 14_665 .
C15 Ni2 C17 Ni21 -147.1(13) 14_665 .
C15 Ni2 C17 Ni21 -170.1(9) . .
C1 Ni21 C17 C18 -120.5(12) 9_665 .
C1 Ni21 C17 C18 -100.1(6) . .
C14 Ni21 C17 C18 38.8(3) . .
C14 Ni21 C17 C18 35.1(14) 11 .
C14 Ni21 C17 C18 150.2(15) 14_665 .
C14 Ni21 C17 C18 154.4(14) 8_665 .
C18 Ni21 C17 C18 114.6(13) 8_665 .
C18 Ni21 C17 C18 75.9(6) 11 .
C18 Ni21 C17 C18 -81(9) 14_665 .
C15 Ni21 C17 C18 103.6(12) 14_665 .
C15 Ni21 C17 C18 81.2(4) . .
C1 Ni21 C17 C16 122.0(11) 9_665 .
C1 Ni21 C17 C16 142.5(7) . .
C14 Ni21 C17 C16 -78.6(6) . .
C14 Ni21 C17 C16 -82.3(15) 11 .
C14 Ni21 C17 C16 32.7(16) 14_665 .
C14 Ni21 C17 C16 37.0(15) 8_665 .
C18 Ni21 C17 C16 -2.8(15) 8_665 .
C18 Ni21 C17 C16 -117.4(4) . .
C18 Ni21 C17 C16 -41.5(6) 11 .
C18 Ni21 C17 C16 162(9) 14_665 .
C15 Ni21 C17 C16 -13.9(14) 14_665 .
C15 Ni21 C17 C16 -36.2(4) . .
C1 Ni21 C17 Ni2 167.7(7) 9_665 .
C1 Ni21 C17 Ni2 -171.8(4) . .
C14 Ni21 C17 Ni2 -32.9(9) . .
C14 Ni21 C17 Ni2 -36.6(14) 11 .
C14 Ni21 C17 Ni2 78.4(14) 14_665 .
C14 Ni21 C17 Ni2 82.7(16) 8_665 .
C18 Ni21 C17 Ni2 42.9(14) 8_665 .
C18 Ni21 C17 Ni2 -71.7(7) . .
C18 Ni21 C17 Ni2 4.2(7) 11 .
C18 Ni21 C17 Ni2 -152(10) 14_665 .
C15 Ni21 C17 Ni2 31.9(13) 14_665 .
C15 Ni21 C17 Ni2 9.5(9) . .
C16 C17 C18 C14 0.0 . .
Ni2 C17 C18 C14 -60.1(8) . .
Ni21 C17 C18 C14 -63.7(9) . .
C16 C17 C18 Ni2 60.1(8) . .
Ni21 C17 C18 Ni2 -3.65(16) . .
C16 C17 C18 Ni21 63.7(9) . .
Ni2 C17 C18 Ni21 3.65(16) . .
C15 C14 C18 C17 0.0 . .
Ni2 C14 C18 C17 62.1(7) . .
Ni21 C14 C18 C17 66.5(7) . .
C15 C14 C18 Ni2 -62.1(7) . .
Ni21 C14 C18 Ni2 4.31(18) . .
C15 C14 C18 Ni21 -66.5(7) . .
Ni2 C14 C18 Ni21 -4.31(18) . .
C1 Ni2 C18 C17 134.0(9) 9_665 .
C1 Ni2 C18 C17 122.9(6) . .
C14 Ni2 C18 C17 -118.0(5) . .
C14 Ni2 C18 C17 -15.9(11) 14_665 .
C14 Ni2 C18 C17 -12.6(8) 8_665 .
C14 Ni2 C18 C17 -120.5(10) 11 .
C18 Ni2 C18 C17 -52.3(15) 8_665 .
C18 Ni2 C18 C17 -90.5(5) 11 .
C18 Ni2 C18 C17 14.63(6) 14_665 .
C15 Ni2 C18 C17 -58.1(11) 14_665 .
C15 Ni2 C18 C17 -79.7(4) . .
C1 Ni2 C18 C14 -108.0(9) 9_665 .
C1 Ni2 C18 C14 -119.1(6) . .
C14 Ni2 C18 C14 102.2(11) 14_665 .
C14 Ni2 C18 C14 105.5(8) 8_665 .
C14 Ni2 C18 C14 -2.4(9) 11 .
C18 Ni2 C18 C14 65.8(14) 8_665 .
C18 Ni2 C18 C14 27.5(2) 11 .
C18 Ni2 C18 C14 132.7(5) 14_665 .
C15 Ni2 C18 C14 60.0(11) 14_665 .
C15 Ni2 C18 C14 38.3(3) . .
C1 Ni2 C18 Ni21 6.2(4) 9_665 .
C1 Ni2 C18 Ni21 -4.9(3) . .
C14 Ni2 C18 Ni21 114.2(7) . .
C14 Ni2 C18 Ni21 -143.6(11) 14_665 .
C14 Ni2 C18 Ni21 -140.3(4) 8_665 .
C14 Ni2 C18 Ni21 111.8(14) 11 .
C18 Ni2 C18 Ni21 180.0(14) 8_665 .
C18 Ni2 C18 Ni21 141.8(8) 11 .
C18 Ni2 C18 Ni21 -113.1(7) 14_665 .
C15 Ni2 C18 Ni21 174.2(10) 14_665 .
C15 Ni2 C18 Ni21 152.6(8) . .
C1 Ni21 C18 C17 136.9(9) 9_665 .
C1 Ni21 C18 C17 122.9(6) . .
C14 Ni21 C18 C17 -115.5(4) . .
C14 Ni21 C18 C17 -118.1(10) 11 .
C14 Ni21 C18 C17 -16.6(11) 14_665 .
C14 Ni21 C18 C17 -13.4(8) 8_665 .
C18 Ni21 C18 C17 -51.2(15) 8_665 .
C18 Ni21 C18 C17 -87.6(4) 11 .
C18 Ni21 C18 C17 14.26(7) 14_665 .
C15 Ni21 C18 C17 -56.7(11) 14_665 .
C15 Ni21 C18 C17 -77.4(3) . .
C1 Ni21 C18 C14 -107.5(10) 9_665 .
C1 Ni21 C18 C14 -121.6(6) . .
C14 Ni21 C18 C14 -2.5(10) 11 .
C14 Ni21 C18 C14 98.9(11) 14_665 .
C14 Ni21 C18 C14 102.1(8) 8_665 .
C18 Ni21 C18 C14 64.3(14) 8_665 .
C18 Ni21 C18 C14 27.9(2) 11 .
C18 Ni21 C18 C14 129.8(5) 14_665 .
C15 Ni21 C18 C14 58.8(10) 14_665 .
C15 Ni21 C18 C14 38.1(2) . .
C1 Ni21 C18 Ni2 -171.8(5) 9_665 .
C1 Ni21 C18 Ni2 174.1(3) . .
C14 Ni21 C18 Ni2 -64.3(7) . .
C14 Ni21 C18 Ni2 -66.8(14) 11 .
C14 Ni21 C18 Ni2 34.6(11) 14_665 .
C14 Ni21 C18 Ni2 37.8(4) 8_665 .
C18 Ni21 C18 Ni2 0.0(13) 8_665 .
C18 Ni21 C18 Ni2 -36.4(8) 11 .
C18 Ni21 C18 Ni2 65.5(6) 14_665 .
C15 Ni21 C18 Ni2 -5.5(9) 14_665 .
C15 Ni21 C18 Ni2 -26.2(7) . .
